data_4126113
loop_
_publ_author_name
'Maier, Josef M.'
'Li, Ping'
'Vik, Erik C.'
'Yehl, Christopher J.'
'Strickland, Sharon M. S.'
'Shimizu, Ken D.'

_publ_section_title
;
 Measurement of Solvent OH-\p Interactions Using a Molecular Balance.
;
_journal_issue 19
_journal_name_full 'Journal of the American Chemical Society'
_journal_page_first 6550
_journal_page_last 6553
_journal_paper_doi 10.1021/jacs.7b02349
_journal_volume 139
_journal_year 2017
_chemical_formula_moiety 'C34 H23 N O4, 3(C D Cl3)'
_chemical_formula_sum 'C37 H23 Cl9 D3 N O4'
_chemical_formula_weight 870.65
_space_group_crystal_system triclinic
_space_group_IT_number 2
_space_group_name_Hall '-P 1'
_space_group_name_H-M_alt 'P -1'
_symmetry_space_group_name_Hall '-P 1'
_symmetry_space_group_name_H-M 'P -1'
_atom_sites_solution_hydrogens mixed
_atom_sites_solution_primary direct
_audit_creation_date 2014-11-11
_audit_creation_method
;
Olex2 1.2
(compiled 2014.09.19 svn.r3010 for OlexSys, GUI svn.r4874)
;
_cell_angle_alpha 67.404(2)
_cell_angle_beta 88.581(2)
_cell_angle_gamma 83.350(2)
_cell_formula_units_Z 2
_cell_length_a 9.8055(10)
_cell_length_b 13.4551(13)
_cell_length_c 15.5005(15)
_cell_measurement_reflns_used 7103
_cell_measurement_temperature 100(2)
_cell_measurement_theta_max 26.439
_cell_measurement_theta_min 2.505
_cell_volume 1874.9(3)
_computing_cell_refinement 'SAINT v6.45A (Bruker, 2003)'
_computing_data_collection 'SMART v5.631 (Bruker, 2003)'
_computing_data_reduction 'SAINT v6.45A (Bruker, 2003)'
_computing_molecular_graphics 'Olex2 (Dolomanov et al., 2009)'
_computing_publication_material 'Olex2 (Dolomanov et al., 2009)'
_computing_structure_refinement 'ShelXL (Sheldrick, 2008)'
_computing_structure_solution 'ShelXT (Sheldrick, 2008)'
_diffrn_ambient_temperature 100(2)
_diffrn_measured_fraction_theta_full 0.976
_diffrn_measured_fraction_theta_max 0.976
_diffrn_measurement_device_type 'CCD area detector'
_diffrn_measurement_method 'phi and omega scans'
_diffrn_radiation_monochromator graphite
_diffrn_radiation_type MoK\a
_diffrn_radiation_wavelength 0.71073
_diffrn_reflns_av_R_equivalents 0.0541
_diffrn_reflns_av_unetI/netI 0.0401
_diffrn_reflns_Laue_measured_fraction_full 0.976
_diffrn_reflns_Laue_measured_fraction_max 0.976
_diffrn_reflns_limit_h_max 11
_diffrn_reflns_limit_h_min -11
_diffrn_reflns_limit_k_max 16
_diffrn_reflns_limit_k_min -15
_diffrn_reflns_limit_l_max 18
_diffrn_reflns_limit_l_min -18
_diffrn_reflns_number 22823
_diffrn_reflns_point_group_measured_fraction_full 0.976
_diffrn_reflns_point_group_measured_fraction_max 0.976
_diffrn_reflns_theta_full 25.000
_diffrn_reflns_theta_max 25.026
_diffrn_reflns_theta_min 1.423
_diffrn_source_current 35.0
_diffrn_source_power 1.575
_diffrn_source_voltage 45.0
_exptl_absorpt_coefficient_mu 0.714
_exptl_absorpt_correction_type none
_exptl_crystal_colour colorless
_exptl_crystal_density_diffrn 1.542
_exptl_crystal_description bar
_exptl_crystal_F_000 880
_exptl_crystal_size_max 0.32
_exptl_crystal_size_mid 0.12
_exptl_crystal_size_min 0.08
_refine_diff_density_max 0.791
_refine_diff_density_min -0.850
_refine_diff_density_rms 0.080
_refine_ls_extinction_method none
_refine_ls_goodness_of_fit_ref 1.040
_refine_ls_hydrogen_treatment mixed
_refine_ls_matrix_type full
_refine_ls_number_parameters 465
_refine_ls_number_reflns 6463
_refine_ls_number_restraints 1
_refine_ls_restrained_S_all 1.039
_refine_ls_R_factor_all 0.0649
_refine_ls_R_factor_gt 0.0551
_refine_ls_shift/su_max 0.000
_refine_ls_shift/su_mean 0.000
_refine_ls_structure_factor_coef Fsqd
_refine_ls_weighting_details 'w=1/[\s^2^(Fo^2^)+(0.0805P)^2^+2.3681P] where P=(Fo^2^+2Fc^2^)/3'
_refine_ls_weighting_scheme calc
_refine_ls_wR_factor_gt 0.1463
_refine_ls_wR_factor_ref 0.1527
_reflns_number_gt 5316
_reflns_number_total 6463
_reflns_threshold_expression 'I > 2\s(I)'
_cod_data_source_file ja7b02349_si_001.cif
_cod_data_source_block lpc205m
_cod_database_code 4126113
_shelxl_version_number 2014/6
_shelx_space_group_comment
;
The symmetry employed for this shelxl refinement is uniquely defined
by the following loop, which should always be used as a source of
symmetry information in preference to the above space-group names.
They are only intended as comments.
;
_shelx_estimated_absorpt_t_max 0.945
_shelx_estimated_absorpt_t_min 0.804
_olex2_refinement_description
;
1. Fixed Uiso
 At 1.2 times of:
  All C(H) groups
 At 1.5 times of:
  All C(H,H,H) groups
2. Restrained distances
 O4-H4A
 0.84 with sigma of 0.02
3.a Ternary CH refined with riding coordinates:
 C11(H11), C22(H22), C23(H23), C24(H24), C35(D35), C36(D36), C37(D37)
3.b Aromatic/amide H refined with riding coordinates:
 C2(H2), C4(H4), C5(H5), C6(H6), C7(H7), C9(H9), C13(H13), C15(H15), C16(H16),
 C17(H17), C18(H18), C20(H20), C29(H29), C31(H31), C32(H32)
3.c Idealised Me refined as rotating group:
 C33(H33A,H33B,H33C)
;
_olex2_submission_special_instructions 'No special instructions were received'

loop_
_space_group_symop_operation_xyz
'x, y, z'
'-x, -y, -z'

loop_
_atom_site_label
_atom_site_type_symbol
_atom_site_fract_x
_atom_site_fract_y
_atom_site_fract_z
_atom_site_U_iso_or_equiv
_atom_site_adp_type
_atom_site_occupancy
_atom_site_site_symmetry_order
_atom_site_calc_flag
_atom_site_refinement_flags_posn
O1 O 0.4033(2) 0.44865(17) 0.60335(15) 0.0251(5) Uani 1 1 d .
O2 O -0.0491(2) 0.58163(16) 0.54704(15) 0.0223(5) Uani 1 1 d .
O3 O -0.0338(2) 0.13491(17) 0.96377(15) 0.0295(5) Uani 1 1 d .
O4 O 0.0878(3) 0.03578(18) 0.89468(16) 0.0316(5) Uani 1 1 d D
H4A H 0.070(5) -0.018(3) 0.941(2) 0.076(16) Uiso 1 1 d D
N1 N 0.1699(2) 0.49966(19) 0.59515(17) 0.0197(5) Uani 1 1 d .
C1 C 0.3603(3) 0.7915(2) 0.3884(2) 0.0211(6) Uani 1 1 d .
C2 C 0.4593(3) 0.8350(2) 0.3264(2) 0.0236(7) Uani 1 1 d .
H2 H 0.5530 0.8068 0.3412 0.028 Uiso 1 1 calc R
C3 C 0.4234(3) 0.9221(2) 0.2398(2) 0.0251(7) Uani 1 1 d .
C4 C 0.5230(4) 0.9688(3) 0.1732(2) 0.0315(8) Uani 1 1 d .
H4 H 0.6175 0.9433 0.1872 0.038 Uiso 1 1 calc R
C5 C 0.4848(4) 1.0501(3) 0.0890(2) 0.0359(8) Uani 1 1 d .
H5 H 0.5529 1.0796 0.0448 0.043 Uiso 1 1 calc R
C6 C 0.3471(4) 1.0902(3) 0.0674(2) 0.0359(8) Uani 1 1 d .
H6 H 0.3221 1.1469 0.0087 0.043 Uiso 1 1 calc R
C7 C 0.2469(4) 1.0482(3) 0.1306(2) 0.0316(8) Uani 1 1 d .
H7 H 0.1534 1.0765 0.1154 0.038 Uiso 1 1 calc R
C8 C 0.2824(3) 0.9632(2) 0.2182(2) 0.0254(7) Uani 1 1 d .
C9 C 0.1818(3) 0.9161(2) 0.2842(2) 0.0247(7) Uani 1 1 d .
H9 H 0.0875 0.9429 0.2707 0.030 Uiso 1 1 calc R
C10 C 0.2197(3) 0.8327(2) 0.3669(2) 0.0221(6) Uani 1 1 d .
C11 C 0.1243(3) 0.7731(2) 0.4432(2) 0.0221(6) Uani 1 1 d .
H11 H 0.0261 0.8046 0.4284 0.026 Uiso 1 1 calc R
C12 C 0.1738(3) 0.7744(2) 0.5342(2) 0.0220(6) Uani 1 1 d .
C13 C 0.0960(3) 0.8069(2) 0.5950(2) 0.0270(7) Uani 1 1 d .
H13 H 0.0029 0.8361 0.5793 0.032 Uiso 1 1 calc R
C14 C 0.1531(3) 0.7974(3) 0.6812(2) 0.0295(7) Uani 1 1 d .
C15 C 0.0757(4) 0.8290(3) 0.7469(3) 0.0414(9) Uani 1 1 d .
H15 H -0.0175 0.8590 0.7330 0.050 Uiso 1 1 calc R
C16 C 0.1340(5) 0.8166(4) 0.8298(3) 0.0527(11) Uani 1 1 d .
H16 H 0.0807 0.8383 0.8729 0.063 Uiso 1 1 calc R
C17 C 0.2705(5) 0.7727(4) 0.8525(3) 0.0521(11) Uani 1 1 d .
H17 H 0.3094 0.7645 0.9107 0.063 Uiso 1 1 calc R
C18 C 0.3486(4) 0.7412(3) 0.7909(3) 0.0409(9) Uani 1 1 d .
H18 H 0.4416 0.7114 0.8068 0.049 Uiso 1 1 calc R
C19 C 0.2927(3) 0.7525(3) 0.7039(2) 0.0300(7) Uani 1 1 d .
C20 C 0.3711(3) 0.7198(2) 0.6393(2) 0.0249(7) Uani 1 1 d .
H20 H 0.4642 0.6898 0.6540 0.030 Uiso 1 1 calc R
C21 C 0.3139(3) 0.7311(2) 0.5563(2) 0.0223(6) Uani 1 1 d .
C22 C 0.3828(3) 0.6968(2) 0.4819(2) 0.0206(6) Uani 1 1 d .
H22 H 0.4823 0.6705 0.4967 0.025 Uiso 1 1 calc R
C23 C 0.3010(3) 0.6081(2) 0.4736(2) 0.0205(6) Uani 1 1 d .
H23 H 0.3391 0.5862 0.4222 0.025 Uiso 1 1 calc R
C24 C 0.1479(3) 0.6525(2) 0.4526(2) 0.0198(6) Uani 1 1 d .
H24 H 0.1180 0.6473 0.3934 0.024 Uiso 1 1 calc R
C25 C 0.0730(3) 0.5782(2) 0.5345(2) 0.0197(6) Uani 1 1 d .
C26 C 0.3046(3) 0.5100(2) 0.5634(2) 0.0198(6) Uani 1 1 d .
C27 C 0.1348(3) 0.4072(2) 0.6734(2) 0.0203(6) Uani 1 1 d .
C28 C 0.0701(3) 0.4199(2) 0.7503(2) 0.0233(7) Uani 1 1 d .
C29 C 0.0353(3) 0.3264(2) 0.8217(2) 0.0254(7) Uani 1 1 d .
H29 H -0.0123 0.3320 0.8740 0.031 Uiso 1 1 calc R
C30 C 0.0686(3) 0.2248(2) 0.8180(2) 0.0231(7) Uani 1 1 d .
C31 C 0.1344(3) 0.2147(2) 0.7406(2) 0.0217(6) Uani 1 1 d .
H31 H 0.1573 0.1454 0.7381 0.026 Uiso 1 1 calc R
C32 C 0.1657(3) 0.3067(2) 0.6678(2) 0.0215(6) Uani 1 1 d .
H32 H 0.2085 0.3013 0.6139 0.026 Uiso 1 1 calc R
C33 C 0.0416(4) 0.5291(3) 0.7575(2) 0.0327(8) Uani 1 1 d .
H33A H 0.1240 0.5668 0.7410 0.049 Uiso 1 1 calc GR
H33B H 0.0165 0.5191 0.8216 0.049 Uiso 1 1 calc GR
H33C H -0.0342 0.5723 0.7145 0.049 Uiso 1 1 calc GR
C34 C 0.0364(3) 0.1270(2) 0.8980(2) 0.0236(7) Uani 1 1 d .
Cl1 Cl 0.67023(10) 0.47162(8) 0.73169(7) 0.0435(2) Uani 1 1 d .
Cl2 Cl 0.66698(12) 0.25736(8) 0.87241(7) 0.0514(3) Uani 1 1 d .
Cl3 Cl 0.42757(12) 0.41755(13) 0.84110(9) 0.0727(4) Uani 1 1 d .
C35 C 0.5665(4) 0.3680(3) 0.7891(2) 0.0379(8) Uani 1 1 d .
D35 D 0.5295 0.3436 0.7419 0.045 Uiso 1 1 calc R
Cl4 Cl 0.73417(8) 0.75226(6) 0.55025(6) 0.0297(2) Uani 1 1 d .
Cl5 Cl 0.66007(13) 0.93914(9) 0.59677(9) 0.0670(4) Uani 1 1 d .
Cl6 Cl 0.71393(12) 0.96619(9) 0.40589(8) 0.0608(3) Uani 1 1 d .
C36 C 0.6462(4) 0.8842(3) 0.5121(2) 0.0321(8) Uani 1 1 d .
D36 D 0.5470 0.8804 0.5018 0.039 Uiso 1 1 calc R
Cl7 Cl 0.26230(11) 0.29832(10) 0.19695(8) 0.0586(3) Uani 1 1 d .
Cl8 Cl 0.2961(2) 0.49548(14) 0.03801(11) 0.0988(6) Uani 1 1 d .
Cl9 Cl 0.1055(2) 0.35613(14) 0.02956(13) 0.1216(8) Uani 1 1 d .
C37 C 0.2616(6) 0.3613(4) 0.0755(3) 0.0685(14) Uani 1 1 d .
D37 D 0.3346 0.3208 0.0515 0.082 Uiso 1 1 calc R

loop_
_atom_site_aniso_label
_atom_site_aniso_U_11
_atom_site_aniso_U_22
_atom_site_aniso_U_33
_atom_site_aniso_U_23
_atom_site_aniso_U_13
_atom_site_aniso_U_12
O1 0.0202(11) 0.0233(11) 0.0281(12) -0.0062(9) 0.0044(9) -0.0018(9)
O2 0.0176(11) 0.0200(10) 0.0304(12) -0.0103(9) 0.0046(9) -0.0043(8)
O3 0.0383(13) 0.0237(11) 0.0246(12) -0.0065(9) 0.0090(10) -0.0081(10)
O4 0.0470(14) 0.0191(12) 0.0264(12) -0.0058(10) 0.0088(11) -0.0069(10)
N1 0.0190(12) 0.0182(12) 0.0214(13) -0.0065(10) 0.0056(10) -0.0055(10)
C1 0.0228(15) 0.0178(14) 0.0250(16) -0.0094(13) 0.0031(13) -0.0070(12)
C2 0.0207(15) 0.0233(15) 0.0289(17) -0.0120(13) 0.0057(13) -0.0059(12)
C3 0.0303(17) 0.0234(16) 0.0257(16) -0.0123(13) 0.0063(13) -0.0104(13)
C4 0.0324(18) 0.0323(18) 0.0302(18) -0.0108(15) 0.0086(14) -0.0109(15)
C5 0.044(2) 0.0333(19) 0.0296(18) -0.0090(15) 0.0128(16) -0.0159(16)
C6 0.050(2) 0.0298(18) 0.0244(17) -0.0044(15) 0.0032(16) -0.0130(16)
C7 0.0364(19) 0.0251(17) 0.0314(18) -0.0073(14) -0.0006(15) -0.0078(14)
C8 0.0326(17) 0.0199(15) 0.0265(17) -0.0103(13) 0.0036(14) -0.0094(13)
C9 0.0228(15) 0.0205(15) 0.0316(17) -0.0100(14) 0.0006(13) -0.0060(12)
C10 0.0253(16) 0.0171(14) 0.0272(16) -0.0113(13) 0.0055(13) -0.0066(12)
C11 0.0176(14) 0.0176(15) 0.0301(17) -0.0080(13) 0.0046(13) -0.0035(12)
C12 0.0229(15) 0.0149(14) 0.0291(16) -0.0084(13) 0.0066(13) -0.0073(12)
C13 0.0243(16) 0.0202(16) 0.0400(19) -0.0139(14) 0.0090(14) -0.0088(13)
C14 0.0337(18) 0.0226(16) 0.0388(19) -0.0167(15) 0.0139(15) -0.0149(14)
C15 0.043(2) 0.042(2) 0.056(2) -0.0349(19) 0.0194(18) -0.0146(17)
C16 0.057(3) 0.066(3) 0.058(3) -0.047(2) 0.023(2) -0.019(2)
C17 0.066(3) 0.065(3) 0.046(2) -0.040(2) 0.013(2) -0.025(2)
C18 0.044(2) 0.050(2) 0.039(2) -0.0260(18) 0.0076(17) -0.0186(18)
C19 0.0371(19) 0.0256(17) 0.0338(18) -0.0155(15) 0.0107(15) -0.0170(14)
C20 0.0233(16) 0.0223(15) 0.0307(17) -0.0103(13) 0.0059(13) -0.0090(13)
C21 0.0234(15) 0.0164(14) 0.0281(16) -0.0078(13) 0.0078(13) -0.0107(12)
C22 0.0175(14) 0.0191(14) 0.0255(16) -0.0083(13) 0.0037(12) -0.0054(12)
C23 0.0211(15) 0.0183(14) 0.0225(15) -0.0080(12) 0.0048(12) -0.0046(12)
C24 0.0202(15) 0.0174(14) 0.0223(15) -0.0076(12) 0.0053(12) -0.0057(12)
C25 0.0232(16) 0.0157(14) 0.0250(16) -0.0129(12) 0.0031(12) -0.0036(12)
C26 0.0202(15) 0.0190(14) 0.0224(15) -0.0099(12) 0.0044(12) -0.0052(13)
C27 0.0190(15) 0.0181(14) 0.0228(15) -0.0055(12) 0.0014(12) -0.0065(12)
C28 0.0235(16) 0.0212(15) 0.0263(16) -0.0098(13) 0.0053(13) -0.0054(12)
C29 0.0292(17) 0.0256(16) 0.0240(16) -0.0117(13) 0.0064(13) -0.0067(13)
C30 0.0243(16) 0.0214(15) 0.0230(16) -0.0065(13) 0.0030(13) -0.0075(12)
C31 0.0226(15) 0.0180(15) 0.0244(16) -0.0078(13) -0.0003(12) -0.0022(12)
C32 0.0216(15) 0.0229(15) 0.0207(15) -0.0089(13) 0.0037(12) -0.0045(12)
C33 0.045(2) 0.0236(17) 0.0337(18) -0.0144(15) 0.0156(16) -0.0105(15)
C34 0.0254(16) 0.0217(16) 0.0241(16) -0.0081(13) 0.0010(13) -0.0067(13)
Cl1 0.0530(6) 0.0402(5) 0.0384(5) -0.0135(4) 0.0011(4) -0.0152(4)
Cl2 0.0686(7) 0.0393(5) 0.0390(5) -0.0062(4) -0.0070(5) -0.0075(5)
Cl3 0.0502(7) 0.1096(11) 0.0599(7) -0.0380(7) 0.0158(5) 0.0011(7)
C35 0.040(2) 0.043(2) 0.0305(19) -0.0133(16) 0.0045(16) -0.0092(17)
Cl4 0.0276(4) 0.0237(4) 0.0401(5) -0.0155(3) 0.0020(3) -0.0014(3)
Cl5 0.0844(8) 0.0534(6) 0.0792(8) -0.0505(6) -0.0300(7) 0.0254(6)
Cl6 0.0673(7) 0.0392(6) 0.0614(7) 0.0016(5) 0.0054(6) -0.0248(5)
C36 0.0326(18) 0.0228(16) 0.043(2) -0.0153(15) -0.0015(15) -0.0023(14)
Cl7 0.0510(6) 0.0710(7) 0.0541(7) -0.0248(6) -0.0063(5) -0.0034(5)
Cl8 0.1383(15) 0.1061(12) 0.0691(9) -0.0377(8) 0.0333(9) -0.0735(11)
Cl9 0.1656(18) 0.0875(11) 0.0958(12) -0.0047(9) -0.0803(12) -0.0428(11)
C37 0.079(3) 0.076(3) 0.060(3) -0.038(3) 0.001(3) -0.003(3)

loop_
_atom_type_symbol
_atom_type_description
_atom_type_scat_dispersion_real
_atom_type_scat_dispersion_imag
_atom_type_scat_source
C C 0.0033 0.0016 'International Tables Vol C Tables 4.2.6.8 and 6.1.1.4'
D D 0.0000 0.0000 'International Tables Vol C Tables 4.2.6.8 and 6.1.1.4'
Cl Cl 0.1484 0.1585 'International Tables Vol C Tables 4.2.6.8 and 6.1.1.4'
H H 0.0000 0.0000 'International Tables Vol C Tables 4.2.6.8 and 6.1.1.4'
N N 0.0061 0.0033 'International Tables Vol C Tables 4.2.6.8 and 6.1.1.4'
O O 0.0106 0.0060 'International Tables Vol C Tables 4.2.6.8 and 6.1.1.4'

loop_
_geom_angle_atom_site_label_1
_geom_angle_atom_site_label_2
_geom_angle_atom_site_label_3
_geom_angle
C34 O4 H4A 114(4)
C25 N1 C26 113.1(2)
C25 N1 C27 123.7(2)
C26 N1 C27 122.4(2)
C2 C1 C10 120.3(3)
C2 C1 C22 126.4(3)
C10 C1 C22 113.3(3)
C1 C2 H2 119.8
C1 C2 C3 120.5(3)
C3 C2 H2 119.8
C2 C3 C8 119.2(3)
C4 C3 C2 122.2(3)
C4 C3 C8 118.6(3)
C3 C4 H4 119.6
C5 C4 C3 120.8(3)
C5 C4 H4 119.6
C4 C5 H5 119.6
C4 C5 C6 120.7(3)
C6 C5 H5 119.6
C5 C6 H6 119.8
C7 C6 C5 120.4(3)
C7 C6 H6 119.8
C6 C7 H7 119.7
C6 C7 C8 120.5(3)
C8 C7 H7 119.7
C7 C8 C3 118.9(3)
C7 C8 C9 122.1(3)
C9 C8 C3 119.0(3)
C8 C9 H9 119.8
C10 C9 C8 120.4(3)
C10 C9 H9 119.8
C1 C10 C11 112.9(3)
C9 C10 C1 120.6(3)
C9 C10 C11 126.4(3)
C10 C11 H11 112.2
C10 C11 C24 105.4(2)
C12 C11 C10 108.0(2)
C12 C11 H11 112.2
C12 C11 C24 106.5(2)
C24 C11 H11 112.2
C13 C12 C11 126.1(3)
C13 C12 C21 120.6(3)
C21 C12 C11 113.2(3)
C12 C13 H13 119.8
C12 C13 C14 120.5(3)
C14 C13 H13 119.8
C13 C14 C15 122.5(3)
C13 C14 C19 118.9(3)
C15 C14 C19 118.6(3)
C14 C15 H15 119.7
C16 C15 C14 120.6(4)
C16 C15 H15 119.7
C15 C16 H16 119.4
C15 C16 C17 121.2(4)
C17 C16 H16 119.4
C16 C17 H17 120.0
C18 C17 C16 120.0(4)
C18 C17 H17 120.0
C17 C18 H18 119.5
C17 C18 C19 120.9(4)
C19 C18 H18 119.5
C18 C19 C14 118.8(3)
C18 C19 C20 121.9(3)
C20 C19 C14 119.3(3)
C19 C20 H20 119.8
C21 C20 C19 120.5(3)
C21 C20 H20 119.8
C12 C21 C22 113.1(3)
C20 C21 C12 120.2(3)
C20 C21 C22 126.6(3)
C1 C22 H22 112.1
C1 C22 C23 105.0(2)
C21 C22 C1 108.3(2)
C21 C22 H22 112.1
C21 C22 C23 106.7(2)
C23 C22 H22 112.1
C22 C23 H23 109.7
C24 C23 C22 109.8(2)
C24 C23 H23 109.7
C26 C23 C22 112.1(2)
C26 C23 H23 109.7
C26 C23 C24 105.8(2)
C11 C24 H24 109.8
C23 C24 C11 110.3(2)
C23 C24 H24 109.8
C25 C24 C11 112.5(2)
C25 C24 C23 104.6(2)
C25 C24 H24 109.8
O2 C25 N1 123.8(3)
O2 C25 C24 127.8(3)
N1 C25 C24 108.4(2)
O1 C26 N1 124.0(3)
O1 C26 C23 127.9(3)
N1 C26 C23 108.1(2)
C28 C27 N1 120.6(3)
C32 C27 N1 117.1(3)
C32 C27 C28 122.4(3)
C27 C28 C33 122.1(3)
C29 C28 C27 116.8(3)
C29 C28 C33 121.1(3)
C28 C29 H29 119.3
C30 C29 C28 121.4(3)
C30 C29 H29 119.3
C29 C30 C31 120.4(3)
C29 C30 C34 119.5(3)
C31 C30 C34 120.1(3)
C30 C31 H31 120.5
C32 C31 C30 119.1(3)
C32 C31 H31 120.5
C27 C32 H32 120.0
C31 C32 C27 119.9(3)
C31 C32 H32 120.0
C28 C33 H33A 109.5
C28 C33 H33B 109.5
C28 C33 H33C 109.5
H33A C33 H33B 109.5
H33A C33 H33C 109.5
H33B C33 H33C 109.5
O3 C34 O4 123.8(3)
O3 C34 C30 120.8(3)
O4 C34 C30 115.4(3)
Cl1 C35 D35 108.6
Cl2 C35 Cl1 109.4(2)
Cl2 C35 D35 108.6
Cl3 C35 Cl1 110.0(2)
Cl3 C35 Cl2 111.5(2)
Cl3 C35 D35 108.6
Cl4 C36 D36 108.8
Cl5 C36 Cl4 110.27(19)
Cl5 C36 Cl6 110.44(19)
Cl5 C36 D36 108.8
Cl6 C36 Cl4 109.58(19)
Cl6 C36 D36 108.8
Cl7 C37 Cl8 112.1(3)
Cl7 C37 D37 108.3
Cl8 C37 D37 108.3
Cl9 C37 Cl7 110.1(3)
Cl9 C37 Cl8 109.7(3)
Cl9 C37 D37 108.3

loop_
_geom_bond_atom_site_label_1
_geom_bond_atom_site_label_2
_geom_bond_distance
O1 C26 1.206(4)
O2 C25 1.207(3)
O3 C34 1.248(4)
O4 H4A 0.835(19)
O4 C34 1.290(4)
N1 C25 1.397(4)
N1 C26 1.401(4)
N1 C27 1.434(4)
C1 C2 1.364(4)
C1 C10 1.423(4)
C1 C22 1.518(4)
C2 H2 0.9500
C2 C3 1.421(4)
C3 C4 1.417(4)
C3 C8 1.425(5)
C4 H4 0.9500
C4 C5 1.369(5)
C5 H5 0.9500
C5 C6 1.393(5)
C6 H6 0.9500
C6 C7 1.379(5)
C7 H7 0.9500
C7 C8 1.419(5)
C8 C9 1.420(4)
C9 H9 0.9500
C9 C10 1.365(4)
C10 C11 1.519(4)
C11 H11 1.0000
C11 C12 1.511(4)
C11 C24 1.562(4)
C12 C13 1.365(4)
C12 C21 1.424(4)
C13 H13 0.9500
C13 C14 1.415(5)
C14 C15 1.420(5)
C14 C19 1.425(5)
C15 H15 0.9500
C15 C16 1.362(6)
C16 H16 0.9500
C16 C17 1.395(6)
C17 H17 0.9500
C17 C18 1.370(6)
C18 H18 0.9500
C18 C19 1.416(5)
C19 C20 1.416(5)
C20 H20 0.9500
C20 C21 1.364(4)
C21 C22 1.515(4)
C22 H22 1.0000
C22 C23 1.558(4)
C23 H23 1.0000
C23 C24 1.544(4)
C23 C26 1.504(4)
C24 H24 1.0000
C24 C25 1.517(4)
C27 C28 1.395(4)
C27 C32 1.386(4)
C28 C29 1.392(4)
C28 C33 1.509(4)
C29 H29 0.9500
C29 C30 1.390(4)
C30 C31 1.392(4)
C30 C34 1.480(4)
C31 H31 0.9500
C31 C32 1.378(4)
C32 H32 0.9500
C33 H33A 0.9800
C33 H33B 0.9800
C33 H33C 0.9800
Cl1 C35 1.761(4)
Cl2 C35 1.761(4)
Cl3 C35 1.760(4)
C35 D35 1.0000
Cl4 C36 1.763(3)
Cl5 C36 1.751(3)
Cl6 C36 1.757(4)
C36 D36 1.0000
Cl7 C37 1.742(5)
Cl8 C37 1.743(6)
Cl9 C37 1.724(6)
C37 D37 1.0000

loop_
_geom_hbond_atom_site_label_D
_geom_hbond_atom_site_label_H
_geom_hbond_atom_site_label_A
_geom_hbond_distance_DH
_geom_hbond_distance_HA
_geom_hbond_distance_DA
_geom_hbond_angle_DHA
_geom_hbond_site_symmetry_A
O4 H4A O3 0.835(19) 1.76(2) 2.593(3) 178(5) 2_557

loop_
_geom_torsion_atom_site_label_1
_geom_torsion_atom_site_label_2
_geom_torsion_atom_site_label_3
_geom_torsion_atom_site_label_4
_geom_torsion
N1 C27 C28 C29 177.8(3)
N1 C27 C28 C33 -3.5(4)
N1 C27 C32 C31 -179.9(3)
C1 C2 C3 C4 -179.3(3)
C1 C2 C3 C8 -0.4(4)
C1 C10 C11 C12 53.7(3)
C1 C10 C11 C24 -59.8(3)
C1 C22 C23 C24 -59.0(3)
C1 C22 C23 C26 -176.3(2)
C2 C1 C10 C9 0.0(4)
C2 C1 C10 C11 179.0(3)
C2 C1 C22 C21 127.8(3)
C2 C1 C22 C23 -118.4(3)
C2 C3 C4 C5 177.6(3)
C2 C3 C8 C7 -178.3(3)
C2 C3 C8 C9 0.4(4)
C3 C4 C5 C6 1.1(5)
C3 C8 C9 C10 -0.2(4)
C4 C3 C8 C7 0.7(4)
C4 C3 C8 C9 179.3(3)
C4 C5 C6 C7 -0.2(5)
C5 C6 C7 C8 -0.4(5)
C6 C7 C8 C3 0.2(5)
C6 C7 C8 C9 -178.5(3)
C7 C8 C9 C10 178.5(3)
C8 C3 C4 C5 -1.3(5)
C8 C9 C10 C1 0.0(4)
C8 C9 C10 C11 -178.9(3)
C9 C10 C11 C12 -127.4(3)
C9 C10 C11 C24 119.1(3)
C10 C1 C2 C3 0.2(4)
C10 C1 C22 C21 -54.0(3)
C10 C1 C22 C23 59.8(3)
C10 C11 C12 C13 128.3(3)
C10 C11 C12 C21 -55.2(3)
C10 C11 C24 C23 56.6(3)
C10 C11 C24 C25 172.9(2)
C11 C12 C13 C14 175.8(3)
C11 C12 C21 C20 -175.5(3)
C11 C12 C21 C22 1.8(3)
C11 C24 C25 O2 61.3(4)
C11 C24 C25 N1 -120.2(3)
C12 C11 C24 C23 -58.0(3)
C12 C11 C24 C25 58.4(3)
C12 C13 C14 C15 -179.3(3)
C12 C13 C14 C19 -0.6(4)
C12 C21 C22 C1 52.6(3)
C12 C21 C22 C23 -60.0(3)
C13 C12 C21 C20 1.2(4)
C13 C12 C21 C22 178.5(3)
C13 C14 C15 C16 178.8(3)
C13 C14 C19 C18 -178.8(3)
C13 C14 C19 C20 0.8(4)
C14 C15 C16 C17 -0.1(6)
C14 C19 C20 C21 0.0(4)
C15 C14 C19 C18 0.0(5)
C15 C14 C19 C20 179.6(3)
C15 C16 C17 C18 0.1(7)
C16 C17 C18 C19 -0.1(6)
C17 C18 C19 C14 0.1(5)
C17 C18 C19 C20 -179.5(3)
C18 C19 C20 C21 179.6(3)
C19 C14 C15 C16 0.1(5)
C19 C20 C21 C12 -1.0(4)
C19 C20 C21 C22 -177.9(3)
C20 C21 C22 C1 -130.4(3)
C20 C21 C22 C23 117.0(3)
C21 C12 C13 C14 -0.4(4)
C21 C22 C23 C24 55.8(3)
C21 C22 C23 C26 -61.5(3)
C22 C1 C2 C3 178.3(3)
C22 C1 C10 C9 -178.3(3)
C22 C1 C10 C11 0.7(3)
C22 C23 C24 C11 1.8(3)
C22 C23 C24 C25 -119.4(2)
C22 C23 C26 O1 -63.1(4)
C22 C23 C26 N1 117.1(3)
C23 C24 C25 O2 -179.0(3)
C23 C24 C25 N1 -0.5(3)
C24 C11 C12 C13 -118.9(3)
C24 C11 C12 C21 57.6(3)
C24 C23 C26 O1 177.2(3)
C24 C23 C26 N1 -2.5(3)
C25 N1 C26 O1 -177.4(3)
C25 N1 C26 C23 2.4(3)
C25 N1 C27 C28 -68.0(4)
C25 N1 C27 C32 110.9(3)
C26 N1 C25 O2 177.4(3)
C26 N1 C25 C24 -1.1(3)
C26 N1 C27 C28 123.0(3)
C26 N1 C27 C32 -58.1(4)
C26 C23 C24 C11 123.0(2)
C26 C23 C24 C25 1.8(3)
C27 N1 C25 O2 7.4(4)
C27 N1 C25 C24 -171.1(2)
C27 N1 C26 O1 -7.3(4)
C27 N1 C26 C23 172.5(2)
C27 C28 C29 C30 2.6(5)
C28 C27 C32 C31 -1.0(4)
C28 C29 C30 C31 -2.1(5)
C28 C29 C30 C34 176.6(3)
C29 C30 C31 C32 -0.1(4)
C29 C30 C34 O3 8.2(4)
C29 C30 C34 O4 -170.6(3)
C30 C31 C32 C27 1.6(4)
C31 C30 C34 O3 -173.1(3)
C31 C30 C34 O4 8.1(4)
C32 C27 C28 C29 -1.1(4)
C32 C27 C28 C33 177.6(3)
C33 C28 C29 C30 -176.1(3)
C34 C30 C31 C32 -178.7(3)
